data_2218349
loop_
_publ_author_name
'Li, Sheng'
'Wang, Shou-Bin'
'Tang, Kun'
'Ma, Yuan-Fang'

_publ_section_title
;
 Tris[2-(propyliminomethyl)phenolato-\k^2^<i>N</i>,<i>O</i>]cobalt(III)
;
_journal_coeditor_code CF2198
_journal_issue 6
_journal_name_full 'Acta Crystallographica Section E'
_journal_page_first m823
_journal_paper_doi 10.1107/S1600536808014074
_journal_volume 64
_journal_year 2008
_chemical_formula_iupac '[Co (C10 H12 N1 O1)3]'
_chemical_formula_moiety 'C30 H36 Co N3 O3'
_chemical_formula_sum 'C30 H36 Co N3 O3'
_chemical_formula_weight 545.55
_chemical_name_systematic
;
Tris[2-(propyliminomethyl)phenolato-\k^2^N,O]cobalt(III)
;
_space_group_IT_number 88
_symmetry_cell_setting tetragonal
_symmetry_space_group_name_Hall '-I 4ad'
_symmetry_space_group_name_H-M 'I 41/a :2'
_atom_sites_solution_hydrogens geom
_atom_sites_solution_primary direct
_atom_sites_solution_secondary difmap
_audit_creation_method SHELXL-97
_cell_angle_alpha 90.00
_cell_angle_beta 90.00
_cell_angle_gamma 90.00
_cell_formula_units_Z 16
_cell_length_a 19.588(3)
_cell_length_b 19.588(3)
_cell_length_c 29.877(6)
_cell_measurement_reflns_used 5133
_cell_measurement_temperature 293(2)
_cell_measurement_theta_max 25.30
_cell_measurement_theta_min 1.24
_cell_volume 11463(3)
_computing_cell_refinement 'SAINT-Plus (Bruker, 2001)'
_computing_data_collection 'APEX2 (Bruker, 2004)'
_computing_data_reduction 'SAINT-Plus (Bruker, 2001)'
_computing_molecular_graphics 'SHELXTL (Sheldrick, 2008)'
_computing_publication_material 'SHELXTL (Sheldrick, 2008)'
_computing_structure_refinement 'SHELXL97 (Sheldrick, 2008)'
_computing_structure_solution 'SHELXS97 (Sheldrick, 2008)'
_diffrn_ambient_temperature 293(2)
_diffrn_measured_fraction_theta_full 0.981
_diffrn_measured_fraction_theta_max 0.981
_diffrn_measurement_device_type 'Bruker APEXII CCD'
_diffrn_measurement_method '\f and \w'
_diffrn_radiation_monochromator graphite
_diffrn_radiation_source 'fine-focus sealed tube'
_diffrn_radiation_type MoK\a
_diffrn_radiation_wavelength 0.71073
_diffrn_reflns_av_R_equivalents 0.0749
_diffrn_reflns_av_sigmaI/netI 0.0564
_diffrn_reflns_limit_h_max 22
_diffrn_reflns_limit_h_min -23
_diffrn_reflns_limit_k_max 23
_diffrn_reflns_limit_k_min -23
_diffrn_reflns_limit_l_max 35
_diffrn_reflns_limit_l_min -35
_diffrn_reflns_number 41404
_diffrn_reflns_theta_full 25.30
_diffrn_reflns_theta_max 25.30
_diffrn_reflns_theta_min 1.24
_diffrn_standards_decay_% 0
_diffrn_standards_interval_count 0
_diffrn_standards_interval_time 0
_diffrn_standards_number 0
_exptl_absorpt_coefficient_mu 0.633
_exptl_absorpt_correction_T_max 0.8733
_exptl_absorpt_correction_T_min 0.7726
_exptl_absorpt_correction_type multi-scan
_exptl_absorpt_process_details '(SADABS; Bruker, 2001)'
_exptl_crystal_colour red
_exptl_crystal_density_diffrn 1.264
_exptl_crystal_density_method 'not measured'
_exptl_crystal_description block
_exptl_crystal_F_000 4608
_exptl_crystal_size_max 0.43
_exptl_crystal_size_mid 0.28
_exptl_crystal_size_min 0.22
_refine_diff_density_max 0.288
_refine_diff_density_min -0.221
_refine_ls_extinction_method none
_refine_ls_goodness_of_fit_ref 0.996
_refine_ls_hydrogen_treatment constr
_refine_ls_matrix_type full
_refine_ls_number_parameters 337
_refine_ls_number_reflns 5133
_refine_ls_number_restraints 0
_refine_ls_restrained_S_all 0.996
_refine_ls_R_factor_all 0.0859
_refine_ls_R_factor_gt 0.0474
_refine_ls_shift/su_max 0.000
_refine_ls_shift/su_mean 0.000
_refine_ls_structure_factor_coef Fsqd
_refine_ls_weighting_details 'calc w=1/[\s^2^(Fo^2^)+(0.0331P)^2^] where P=(Fo^2^+2Fc^2^)/3'
_refine_ls_weighting_scheme calc
_refine_ls_wR_factor_gt 0.0851
_refine_ls_wR_factor_ref 0.0922
_reflns_number_gt 3104
_reflns_number_total 5133
_reflns_threshold_expression I>2\s(I)
_cod_data_source_file cf2198.cif
_cod_data_source_block I
_cod_depositor_comments
;
The following automatic conversions were performed:
'_symmetry_cell_setting' value 'Tetragonal' changed to 'tetragonal'
according to '/home/saulius/struct/CIF-dictionaries/cif_core.dic'
dictionary named 'cif_core.dic' version 2.4.1 from 2010-06-29.

Automatic conversion script
Id: cif_fix_enum 1527 2010-12-29 10:47:43Z saulius 

The following automatic conversions were performed:

'_symmetry_cell_setting' value 'Tetragonal' changed to 'tetragonal'
according to /home/saulius/struct/CIF-dictionaries/cif_core.dic
dictionary named 'cif_core.dic' version 2.4.1 from 2010-06-29.

Automatic conversion script
Id: cif_fix_values 1715 2011-07-08 13:25:40Z adriana 
;
_cod_original_cell_volume 11464(3)
_cod_original_sg_symbol_H-M 'I 41/a'
_cod_database_code 2218349
_cod_database_fobs_code 2218349

loop_
_symmetry_equiv_pos_as_xyz
'x, y, z'
'-x+1/2, -y, z+1/2'
'-y+3/4, x+1/4, z+1/4'
'y+3/4, -x+3/4, z+3/4'
'x+1/2, y+1/2, z+1/2'
'-x+1, -y+1/2, z+1'
'-y+5/4, x+3/4, z+3/4'
'y+5/4, -x+5/4, z+5/4'
'-x, -y, -z'
'x-1/2, y, -z-1/2'
'y-3/4, -x-1/4, -z-1/4'
'-y-3/4, x-3/4, -z-3/4'
'-x+1/2, -y+1/2, -z+1/2'
'x, y+1/2, -z'
'y-1/4, -x+1/4, -z+1/4'
'-y-1/4, x-1/4, -z-1/4'

loop_
_atom_site_type_symbol
_atom_site_label
_atom_site_fract_x
_atom_site_fract_y
_atom_site_fract_z
_atom_site_U_iso_or_equiv
_atom_site_adp_type
_atom_site_calc_flag
_atom_site_refinement_flags
_atom_site_occupancy
Co Co1 0.226327(19) 0.48151(2) 0.006993(12) 0.05600(15) Uani d . 1
C C1 0.12898(15) 0.41326(14) 0.06122(9) 0.0523(7) Uani d . 1
C C2 0.06948(15) 0.37334(14) 0.06292(10) 0.0618(8) Uani d . 1
H H2 0.0562 0.3490 0.0376 0.074 Uiso calc R 1
C C3 0.03038(16) 0.36939(16) 0.10098(12) 0.0729(9) Uani d . 1
H H3 -0.0090 0.3429 0.1010 0.087 Uiso calc R 1
C C4 0.04897(19) 0.40445(17) 0.13924(11) 0.0760(10) Uani d . 1
H H4 0.0220 0.4019 0.1648 0.091 Uiso calc R 1
C C5 0.10674(18) 0.44248(16) 0.13916(9) 0.0674(8) Uani d . 1
H H5 0.1200 0.4648 0.1652 0.081 Uiso calc R 1
C C6 0.14739(15) 0.44903(14) 0.10029(9) 0.0547(7) Uani d . 1
C C7 0.20795(17) 0.48916(16) 0.10226(10) 0.0664(9) Uani d . 1
H H7 0.2225 0.5026 0.1305 0.080 Uiso calc R 1
C C8 0.3095(2) 0.5453(3) 0.07921(14) 0.1220(15) Uani d . 1
H H8A 0.3371 0.5142 0.0968 0.146 Uiso calc R 1
H H8B 0.3331 0.5516 0.0510 0.146 Uiso calc R 1
C C9 0.3108(3) 0.6025(3) 0.0992(2) 0.1486(18) Uani d . 1
H H9A 0.2888 0.5968 0.1281 0.235 Uiso calc R 1
H H9B 0.2832 0.6343 0.0821 0.235 Uiso calc R 1
C C10 0.3811(2) 0.6360(2) 0.10728(15) 0.1317(16) Uani d . 1
H H10A 0.4146 0.6011 0.1124 0.198 Uiso calc R 1
H H10B 0.3786 0.6653 0.1330 0.198 Uiso calc R 1
H H10C 0.3937 0.6623 0.0815 0.198 Uiso calc R 1
C C11 0.34024(18) 0.54969(19) -0.03344(10) 0.0704(9) Uani d . 1
C C12 0.36719(19) 0.6075(2) -0.05589(12) 0.0967(12) Uani d . 1
H H12 0.3405 0.6465 -0.0588 0.116 Uiso calc R 1
C C13 0.4318(2) 0.6068(3) -0.07339(13) 0.1169(15) Uani d . 1
H H13 0.4482 0.6453 -0.0881 0.140 Uiso calc R 1
C C14 0.4726(2) 0.5506(3) -0.06963(14) 0.1170(16) Uani d . 1
H H14 0.5162 0.5507 -0.0819 0.140 Uiso calc R 1
C C15 0.44864(19) 0.4935(3) -0.04758(13) 0.1026(13) Uani d . 1
H H15 0.4767 0.4554 -0.0448 0.123 Uiso calc R 1
C C16 0.38243(17) 0.4920(2) -0.02915(11) 0.0738(9) Uani d . 1
C C17 0.36155(18) 0.43177(19) -0.00564(10) 0.0754(10) Uani d . 1
H H17 0.3944 0.3979 -0.0025 0.090 Uiso calc R 1
C C18 0.29465(17) 0.35230(18) 0.03437(11) 0.0838(10) Uani d . 1
H H18A 0.2667 0.3585 0.0609 0.101 Uiso calc R 1
H H18B 0.3391 0.3361 0.0440 0.101 Uiso calc R 1
C C19 0.2619(2) 0.29876(19) 0.00453(14) 0.1015(12) Uani d . 1
H H19A 0.2542 0.2580 0.0222 0.122 Uiso calc R 1
H H19B 0.2176 0.3156 -0.0050 0.122 Uiso calc R 1
C C20 0.3010(2) 0.2796(2) -0.03554(17) 0.1486(18) Uani d . 1
H H20A 0.3096 0.3195 -0.0533 0.223 Uiso calc R 1
H H20B 0.2753 0.2472 -0.0528 0.223 Uiso calc R 1
H H20C 0.3436 0.2595 -0.0267 0.223 Uiso calc R 1
C C21 0.15472(16) 0.43302(15) -0.06742(9) 0.0538(7) Uani d . 1
C C22 0.14576(18) 0.37797(15) -0.09769(10) 0.0669(9) Uani d . 1
H H22 0.1829 0.3508 -0.1053 0.080 Uiso calc R 1
C C23 0.0827(2) 0.36426(17) -0.11598(10) 0.0717(9) Uani d . 1
H H23 0.0781 0.3272 -0.1352 0.086 Uiso calc R 1
C C24 0.02697(18) 0.40319(16) -0.10686(10) 0.0719(9) Uani d . 1
H H24 -0.0149 0.3937 -0.1202 0.086 Uiso calc R 1
C C25 0.03369(16) 0.45678(16) -0.07764(10) 0.0674(9) Uani d . 1
H H25 -0.0041 0.4838 -0.0713 0.081 Uiso calc R 1
C C26 0.09572(16) 0.47160(14) -0.05731(9) 0.0554(7) Uani d . 1
C C27 0.09995(15) 0.52896(15) -0.02763(10) 0.0632(8) Uani d . 1
H H27 0.0636 0.5595 -0.0284 0.076 Uiso calc R 1
C C28 0.14549(16) 0.60718(16) 0.02585(11) 0.0804(10) Uani d . 1
H H28A 0.1896 0.6293 0.0232 0.096 Uiso calc R 1
H H28B 0.1396 0.5952 0.0571 0.096 Uiso calc R 1
C C29 0.09207(19) 0.65893(16) 0.01440(11) 0.0851(10) Uani d . 1
H H29A 0.0471 0.6390 0.0182 0.102 Uiso calc R 1
H H29B 0.0970 0.6726 -0.0167 0.102 Uiso calc R 1
C C30 0.0990(2) 0.72063(16) 0.04423(12) 0.0996(12) Uani d . 1
H H30A 0.0863 0.7087 0.0743 0.149 Uiso calc R 1
H H30B 0.0696 0.7563 0.0335 0.149 Uiso calc R 1
H H30C 0.1455 0.7362 0.0439 0.149 Uiso calc R 1
N N1 0.24463(13) 0.50871(13) 0.06881(8) 0.0667(7) Uani d . 1
N N2 0.30289(13) 0.41897(13) 0.01157(8) 0.0649(7) Uani d . 1
N N3 0.14848(12) 0.54281(12) -0.00012(8) 0.0595(6) Uani d . 1
O O1 0.16488(9) 0.41360(9) 0.02443(6) 0.0589(5) Uani d . 1
O O2 0.27882(10) 0.55441(10) -0.01683(7) 0.0712(6) Uani d . 1
O O3 0.21526(10) 0.44676(10) -0.05193(6) 0.0622(5) Uani d . 1

loop_
_atom_site_aniso_label
_atom_site_aniso_U_11
_atom_site_aniso_U_22
_atom_site_aniso_U_33
_atom_site_aniso_U_12
_atom_site_aniso_U_13
_atom_site_aniso_U_23
Co1 0.0519(3) 0.0672(3) 0.0489(2) 0.0033(2) -0.00188(19) 0.0004(2)
C1 0.058(2) 0.0494(18) 0.0493(18) 0.0086(15) -0.0039(15) 0.0060(14)
C2 0.065(2) 0.060(2) 0.060(2) 0.0047(17) -0.0069(17) 0.0039(16)
C3 0.062(2) 0.076(2) 0.080(2) -0.0011(18) 0.0054(19) 0.020(2)
C4 0.087(3) 0.082(3) 0.059(2) 0.004(2) 0.012(2) 0.0108(19)
C5 0.087(3) 0.069(2) 0.0460(19) 0.009(2) -0.0033(18) 0.0024(15)
C6 0.064(2) 0.0570(19) 0.0434(17) 0.0091(16) -0.0052(15) 0.0019(14)
C7 0.077(2) 0.076(2) 0.0454(18) 0.0046(19) -0.0104(17) -0.0060(17)
C8 0.127(4) 0.149(4) 0.089(3) -0.038(3) 0.005(3) -0.034(3)
C9 0.145(4) 0.137(4) 0.164(5) 0.003(3) 0.043(4) -0.037(3)
C10 0.123(4) 0.114(3) 0.158(4) -0.065(3) -0.028(3) 0.001(3)
C11 0.057(2) 0.093(3) 0.061(2) -0.010(2) -0.0089(18) 0.0071(19)
C12 0.067(3) 0.124(3) 0.099(3) -0.012(2) -0.004(2) 0.030(2)
C13 0.075(3) 0.169(5) 0.107(3) -0.030(3) -0.002(3) 0.050(3)
C14 0.065(3) 0.183(5) 0.103(3) -0.014(3) 0.017(2) 0.025(3)
C15 0.060(3) 0.155(4) 0.093(3) 0.005(3) -0.002(2) -0.005(3)
C16 0.052(2) 0.108(3) 0.062(2) 0.002(2) -0.0023(17) -0.001(2)
C17 0.064(2) 0.095(3) 0.067(2) 0.021(2) -0.0136(19) -0.001(2)
C18 0.079(2) 0.090(3) 0.082(2) 0.021(2) -0.0080(19) 0.019(2)
C19 0.107(3) 0.075(3) 0.122(3) 0.013(2) -0.001(3) -0.002(2)
C20 0.145(4) 0.137(4) 0.164(5) 0.003(3) 0.043(4) -0.037(3)
C21 0.066(2) 0.0570(19) 0.0383(16) 0.0073(17) -0.0011(15) 0.0092(14)
C22 0.089(3) 0.063(2) 0.0491(18) 0.0159(19) 0.0059(18) 0.0077(16)
C23 0.103(3) 0.060(2) 0.0524(19) -0.006(2) -0.012(2) -0.0017(15)
C24 0.086(3) 0.067(2) 0.063(2) -0.006(2) -0.0177(18) 0.0015(18)
C25 0.069(2) 0.065(2) 0.069(2) 0.0059(17) -0.0114(17) 0.0030(18)
C26 0.063(2) 0.0517(18) 0.0515(18) 0.0050(16) -0.0064(15) 0.0026(15)
C27 0.057(2) 0.063(2) 0.069(2) 0.0084(16) -0.0028(17) -0.0052(17)
C28 0.072(2) 0.080(2) 0.090(2) 0.006(2) -0.0137(19) -0.023(2)
C29 0.102(3) 0.070(2) 0.084(2) 0.005(2) 0.005(2) -0.0036(19)
C30 0.125(3) 0.063(2) 0.110(3) 0.003(2) 0.007(2) -0.019(2)
N1 0.0612(17) 0.0784(19) 0.0604(17) -0.0057(14) -0.0059(14) -0.0099(14)
N2 0.0602(17) 0.0818(19) 0.0527(15) 0.0094(15) -0.0065(13) 0.0049(14)
N3 0.0533(15) 0.0673(17) 0.0578(16) 0.0018(13) -0.0015(12) -0.0110(13)
O1 0.0628(13) 0.0681(13) 0.0459(11) -0.0031(10) 0.0027(10) -0.0061(10)
O2 0.0530(13) 0.0765(14) 0.0840(15) 0.0001(11) 0.0039(11) 0.0079(12)
O3 0.0566(13) 0.0831(14) 0.0468(12) 0.0152(11) 0.0020(10) 0.0057(10)

loop_
_atom_type_symbol
_atom_type_description
_atom_type_scat_dispersion_real
_atom_type_scat_dispersion_imag
_atom_type_scat_source
C C 0.0033 0.0016 'International Tables Vol C Tables 4.2.6.8 and 6.1.1.4'
H H 0.0000 0.0000 'International Tables Vol C Tables 4.2.6.8 and 6.1.1.4'
N N 0.0061 0.0033 'International Tables Vol C Tables 4.2.6.8 and 6.1.1.4'
O O 0.0106 0.0060 'International Tables Vol C Tables 4.2.6.8 and 6.1.1.4'
Co Co 0.3494 0.9721 'International Tables Vol C Tables 4.2.6.8 and 6.1.1.4'

loop_
_geom_angle_atom_site_label_1
_geom_angle_atom_site_label_2
_geom_angle_atom_site_label_3
_geom_angle
O1 Co1 O2 171.62(8)
O1 Co1 O3 85.97(8)
O2 Co1 O3 89.08(9)
O1 Co1 N2 91.64(10)
O2 Co1 N2 94.74(10)
O3 Co1 N2 85.83(9)
O1 Co1 N3 88.00(9)
O2 Co1 N3 85.39(9)
O3 Co1 N3 91.74(9)
N2 Co1 N3 177.56(10)
O1 Co1 N1 92.80(10)
O2 Co1 N1 92.85(10)
O3 Co1 N1 173.60(9)
N2 Co1 N1 87.93(10)
N3 Co1 N1 94.50(10)
O1 C1 C2 118.7(3)
O1 C1 C6 123.9(3)
C2 C1 C6 117.4(3)
C3 C2 C1 121.6(3)
C3 C2 H2 119.2
C1 C2 H2 119.2
C4 C3 C2 120.7(3)
C4 C3 H3 119.7
C2 C3 H3 119.7
C5 C4 C3 119.5(3)
C5 C4 H4 120.3
C3 C4 H4 120.3
C4 C5 C6 121.5(3)
C4 C5 H5 119.3
C6 C5 H5 119.3
C5 C6 C1 119.4(3)
C5 C6 C7 119.0(3)
C1 C6 C7 121.5(3)
N1 C7 C6 126.6(3)
N1 C7 H7 116.7
C6 C7 H7 116.7
C9 C8 N1 122.6(5)
C9 C8 H8A 106.7
N1 C8 H8A 106.7
C9 C8 H8B 106.7
N1 C8 H8B 106.7
H8A C8 H8B 106.6
C8 C9 C10 117.7(5)
C8 C9 H9A 107.9
C10 C9 H9A 107.9
C8 C9 H9B 107.9
C10 C9 H9B 107.9
H9A C9 H9B 107.2
C9 C10 H10A 109.5
C9 C10 H10B 109.5
H10A C10 H10B 109.5
C9 C10 H10C 109.5
H10A C10 H10C 109.5
H10B C10 H10C 109.5
O2 C11 C12 117.8(3)
O2 C11 C16 124.4(3)
C12 C11 C16 117.8(3)
C13 C12 C11 121.1(4)
C13 C12 H12 119.4
C11 C12 H12 119.4
C14 C13 C12 121.1(4)
C14 C13 H13 119.4
C12 C13 H13 119.4
C15 C14 C13 119.6(4)
C15 C14 H14 120.2
C13 C14 H14 120.2
C14 C15 C16 121.1(4)
C14 C15 H15 119.4
C16 C15 H15 119.4
C15 C16 C11 119.2(4)
C15 C16 C17 118.2(4)
C11 C16 C17 122.6(3)
N2 C17 C16 127.8(3)
N2 C17 H17 116.1
C16 C17 H17 116.1
N2 C18 C19 112.6(3)
N2 C18 H18A 109.1
C19 C18 H18A 109.1
N2 C18 H18B 109.1
C19 C18 H18B 109.1
H18A C18 H18B 107.8
C20 C19 C18 115.7(3)
C20 C19 H19A 108.3
C18 C19 H19A 108.3
C20 C19 H19B 108.4
C18 C19 H19B 108.4
H19A C19 H19B 107.4
C19 C20 H20A 109.5
C19 C20 H20B 109.5
H20A C20 H20B 109.5
C19 C20 H20C 109.5
H20A C20 H20C 109.5
H20B C20 H20C 109.5
O3 C21 C22 119.8(3)
O3 C21 C26 124.0(3)
C22 C21 C26 116.2(3)
C23 C22 C21 120.8(3)
C23 C22 H22 119.6
C21 C22 H22 119.6
C24 C23 C22 122.1(3)
C24 C23 H23 119.0
C22 C23 H23 118.9
C25 C24 C23 118.7(3)
C25 C24 H24 120.7
C23 C24 H24 120.7
C24 C25 C26 121.5(3)
C24 C25 H25 119.3
C26 C25 H25 119.3
C25 C26 C21 120.7(3)
C25 C26 C27 119.0(3)
C21 C26 C27 120.3(3)
N3 C27 C26 127.1(3)
N3 C27 H27 116.4
C26 C27 H27 116.4
N3 C28 C29 119.0(3)
N3 C28 H28A 107.6
C29 C28 H28A 107.6
N3 C28 H28B 107.6
C29 C28 H28B 107.6
H28A C28 H28B 107.0
C28 C29 C30 110.2(3)
C28 C29 H29A 109.6
C30 C29 H29A 109.6
C28 C29 H29B 109.6
C30 C29 H29B 109.6
H29A C29 H29B 108.1
C29 C30 H30A 109.5
C29 C30 H30B 109.5
H30A C30 H30B 109.5
C29 C30 H30C 109.5
H30A C30 H30C 109.5
H30B C30 H30C 109.5
C7 N1 C8 117.1(3)
C7 N1 Co1 123.3(2)
C8 N1 Co1 118.9(2)
C17 N2 C18 117.0(3)
C17 N2 Co1 122.7(2)
C18 N2 Co1 120.3(2)
C27 N3 C28 119.0(2)
C27 N3 Co1 121.2(2)
C28 N3 Co1 119.82(19)
C1 O1 Co1 125.85(17)
C11 O2 Co1 126.1(2)
C21 O3 Co1 120.51(17)

loop_
_geom_bond_atom_site_label_1
_geom_bond_atom_site_label_2
_geom_bond_distance
Co1 O1 1.8681(19)
Co1 O2 1.898(2)
Co1 O3 1.8999(19)
Co1 N2 1.941(2)
Co1 N3 1.952(2)
Co1 N1 1.955(2)
C1 O1 1.305(3)
C1 C2 1.405(4)
C1 C6 1.409(4)
C2 C3 1.373(4)
C2 H2 0.930
C3 C4 1.383(4)
C3 H3 0.930
C4 C5 1.355(4)
C4 H4 0.930
C5 C6 1.414(4)
C5 H5 0.930
C6 C7 1.424(4)
C7 N1 1.289(3)
C7 H7 0.930
C8 C9 1.271(5)
C8 N1 1.492(4)
C8 H8A 0.970
C8 H8B 0.970
C9 C10 1.544(6)
C9 H9A 0.970
C9 H9B 0.970
C10 H10A 0.960
C10 H10B 0.960
C10 H10C 0.960
C11 O2 1.305(3)
C11 C12 1.418(4)
C11 C16 1.407(4)
C12 C13 1.369(5)
C12 H12 0.930
C13 C14 1.366(5)
C13 H13 0.930
C14 C15 1.380(5)
C14 H14 0.930
C15 C16 1.409(4)
C15 H15 0.930
C16 C17 1.432(4)
C17 N2 1.283(4)
C17 H17 0.930
C18 N2 1.482(4)
C18 C19 1.519(4)
C18 H18A 0.970
C18 H18B 0.970
C19 C20 1.470(5)
C19 H19A 0.970
C19 H19B 0.970
C20 H20A 0.960
C20 H20B 0.960
C20 H20C 0.960
C21 O3 1.301(3)
C21 C22 1.418(4)
C21 C26 1.414(4)
C22 C23 1.377(4)
C22 H22 0.930
C23 C24 1.359(4)
C23 H23 0.930
C24 C25 1.372(4)
C24 H24 0.930
C25 C26 1.389(4)
C25 H25 0.930
C26 C27 1.434(4)
C27 N3 1.286(3)
C27 H27 0.930
C28 N3 1.482(3)
C28 C29 1.497(4)
C28 H28A 0.970
C28 H28B 0.970
C29 C30 1.508(4)
C29 H29A 0.970
C29 H29B 0.970
C30 H30A 0.960
C30 H30B 0.960
C30 H30C 0.960
